data_7029090
loop_
_publ_author_name
'Perrin, Andrea'
'Myers, Dominic'
'Fucke, Katharina'
'Musa, Osama M.'
'Steed, Jonathan W.'

_publ_section_title
;
 N-Alkyl pyrrolidone ether podands as versatile alkali metal ion chelants.
;
_journal_issue 8
_journal_name_full 'Dalton transactions (Cambridge, England : 2003)'
_journal_page_first 3153
_journal_page_last 3161
_journal_paper_doi 10.1039/c3dt53001a
_journal_volume 43
_journal_year 2014
_chemical_formula_moiety 'F6 P, C24 H40 N4 Na O6'
_chemical_formula_sum 'C24 H40 F6 N4 Na O6 P'
_chemical_formula_weight 648.56
_chemical_name_systematic
;
 ? 
;
_space_group_crystal_system triclinic
_space_group_IT_number 2
_space_group_name_Hall '-P 1'
_space_group_name_H-M_alt 'P -1'
_symmetry_space_group_name_Hall '-P 1'
_symmetry_space_group_name_H-M 'P -1'
_atom_sites_solution_hydrogens geom
_atom_sites_solution_primary direct
_atom_sites_solution_secondary difmap
_audit_creation_date 2013-02-04
_audit_creation_method
;
  Olex2 1.2
  (compiled Nov  5 2012 18:25:38, GUI svn.r4372)
;
_cell_angle_alpha 77.011(5)
_cell_angle_beta 77.346(4)
_cell_angle_gamma 74.071(5)
_cell_formula_units_Z 1
_cell_length_a 7.0768(4)
_cell_length_b 8.5945(5)
_cell_length_c 12.9170(7)
_cell_measurement_reflns_used 4837
_cell_measurement_temperature 120.0
_cell_measurement_theta_max 32.4934
_cell_measurement_theta_min 2.7367
_cell_volume 725.68(7)
_computing_cell_refinement
;
CrysAlisPro, Agilent Technologies,
Version 1.171.35.15 (release 03-08-2011 CrysAlis171 .NET)
(compiled Aug  3 2011,13:03:54)
;
_computing_data_collection
;
CrysAlisPro, Agilent Technologies,
Version 1.171.35.15 (release 03-08-2011 CrysAlis171 .NET)
(compiled Aug  3 2011,13:03:54)
;
_computing_data_reduction
;
CrysAlisPro, Agilent Technologies,
Version 1.171.35.15 (release 03-08-2011 CrysAlis171 .NET)
(compiled Aug  3 2011,13:03:54)
;
_computing_molecular_graphics
;
O. V. Dolomanov, L. J. Bourhis, R. J. Gildea, J. A. K. Howard and H. Puschmann,
OLEX2: a complete structure solution, refinement and analysis program.
J. Appl. Cryst. (2009). 42, 339-341.
;
_computing_publication_material
;
O. V. Dolomanov, L. J. Bourhis, R. J. Gildea, J. A. K. Howard and H. Puschmann,
OLEX2: a complete structure solution, refinement and analysis program.
J. Appl. Cryst. (2009). 42, 339-341.
;
_computing_structure_refinement
;
SHELXL, G.M. Sheldrick, Acta Cryst.
(2008). A64, 112-122
;
_computing_structure_solution 'SHELXS-97 (Sheldrick, 1990)'
_diffrn_ambient_temperature 120.0
_diffrn_detector_area_resol_mean 16.1511
_diffrn_measured_fraction_theta_full 0.999
_diffrn_measured_fraction_theta_max 0.999
_diffrn_measurement_details
;
  1 omega -103.00  -46.00   1.0000   25.0800
omega____ theta____ kappa____ phi______ frames
    -      -26.3429 -179.0000  -60.0000 57

  2 omega  -93.00  -17.00   1.0000   25.0800
omega____ theta____ kappa____ phi______ frames
    -      -26.3429  -57.0000   90.0000 76

  3 omega  -70.00   47.00   1.0000   25.0800
omega____ theta____ kappa____ phi______ frames
    -      -26.3429   19.0000  -90.0000 117

  4 omega  -38.00   32.00   1.0000   25.0800
omega____ theta____ kappa____ phi______ frames
    -      -26.3429   57.0000  -30.0000 70

  5 omega   61.00   99.00   1.0000   25.0800
omega____ theta____ kappa____ phi______ frames
    -       26.9679  179.0000   30.0000 38

  6 omega   37.00   84.00   1.0000   25.0800
omega____ theta____ kappa____ phi______ frames
    -       26.9679 -126.0000 -124.0000 47

  7 omega   56.00   98.00   1.0000   25.0800
omega____ theta____ kappa____ phi______ frames
    -       26.9679 -148.0000   69.0000 42

  8 omega  -95.00   -5.00   1.0000   25.0800
omega____ theta____ kappa____ phi______ frames
    -      -26.3429  -57.0000  -60.0000 90

  9 omega  -96.00    4.00   1.0000   25.0800
omega____ theta____ kappa____ phi______ frames
    -      -26.3429  -77.0000 -150.0000 100

 10 omega  -56.00   44.00   1.0000   25.0800
omega____ theta____ kappa____ phi______ frames
    -      -26.3429   77.0000  -30.0000 100

 11 omega  -95.00  -26.00   1.0000   25.0800
omega____ theta____ kappa____ phi______ frames
    -      -26.3429  -57.0000   30.0000 69

 12 omega  -43.00   32.00   1.0000   25.0800
omega____ theta____ kappa____ phi______ frames
    -       26.9679  -77.0000   90.0000 75
;
_diffrn_measurement_device_type 'Xcalibur, Sapphire3, Gemini ultra'
_diffrn_measurement_method '\w scans'
_diffrn_orient_matrix_UB_11 -0.0325788000
_diffrn_orient_matrix_UB_12 -0.0725059000
_diffrn_orient_matrix_UB_13 0.0040569000
_diffrn_orient_matrix_UB_21 0.0078778000
_diffrn_orient_matrix_UB_22 0.0137500000
_diffrn_orient_matrix_UB_23 -0.0568569000
_diffrn_orient_matrix_UB_31 0.1002798000
_diffrn_orient_matrix_UB_32 -0.0464097000
_diffrn_orient_matrix_UB_33 -0.0043389000
_diffrn_radiation_monochromator graphite
_diffrn_radiation_type 'Mo K\a'
_diffrn_radiation_wavelength 0.7107
_diffrn_reflns_av_R_equivalents 0.0337
_diffrn_reflns_av_unetI/netI 0.0290
_diffrn_reflns_limit_h_max 9
_diffrn_reflns_limit_h_min -9
_diffrn_reflns_limit_k_max 11
_diffrn_reflns_limit_k_min -11
_diffrn_reflns_limit_l_max 16
_diffrn_reflns_limit_l_min -16
_diffrn_reflns_number 12472
_diffrn_reflns_theta_full 27.50
_diffrn_reflns_theta_max 27.50
_diffrn_reflns_theta_min 2.74
_diffrn_source 'Enhance (Mo) X-ray Source'
_exptl_absorpt_coefficient_mu 0.194
_exptl_absorpt_correction_T_max 0.982
_exptl_absorpt_correction_T_min 0.941
_exptl_absorpt_correction_type analytical
_exptl_absorpt_process_details
;
CrysAlisPro, Agilent Technologies,
Version 1.171.35.15 (release 03-08-2011 CrysAlis171 .NET)
(compiled Aug  3 2011,13:03:54)
Analytical numeric absorption correction using a multifaceted crystal
            model based on expressions derived by R.C. Clark & J.S. Reid.
(Clark, R. C. & Reid, J. S. (1995). Acta Cryst. A51, 887-897)
;
_exptl_crystal_colour 'clear light colourless'
_exptl_crystal_colour_lustre clear
_exptl_crystal_colour_modifier light
_exptl_crystal_colour_primary colourless
_exptl_crystal_density_diffrn 1.484
_exptl_crystal_density_method 'not measured'
_exptl_crystal_description plate
_exptl_crystal_F_000 340
_exptl_crystal_size_max 0.497
_exptl_crystal_size_mid 0.2891
_exptl_crystal_size_min 0.1196
_refine_diff_density_max 0.344
_refine_diff_density_min -0.320
_refine_diff_density_rms 0.049
_refine_ls_extinction_method none
_refine_ls_goodness_of_fit_ref 1.064
_refine_ls_hydrogen_treatment constr
_refine_ls_matrix_type full
_refine_ls_number_parameters 212
_refine_ls_number_reflns 3330
_refine_ls_number_restraints 0
_refine_ls_restrained_S_all 1.064
_refine_ls_R_factor_all 0.0432
_refine_ls_R_factor_gt 0.0377
_refine_ls_shift/su_max 0.000
_refine_ls_shift/su_mean 0.000
_refine_ls_structure_factor_coef Fsqd
_refine_ls_weighting_details 'calc w=1/[\s^2^(Fo^2^)+(0.0472P)^2^+0.2493P] where P=(Fo^2^+2Fc^2^)/3'
_refine_ls_weighting_scheme calc
_refine_ls_wR_factor_gt 0.0956
_refine_ls_wR_factor_ref 0.0995
_reflns_number_gt 2945
_reflns_number_total 3330
_reflns_threshold_expression >2sigma(I)
_cod_data_source_file c3dt53001a.txt
_cod_data_source_block napf6
_cod_original_cell_volume 725.67(7)
_cod_database_code 7029090
_chemical_oxdiff_formula 'C14 h10 n2 o2 na p f6'
_reflns_odcompleteness_completeness 99.95
_reflns_odcompleteness_iscentric 1
_reflns_odcompleteness_theta 30.44
_olex2_refinement_description
;
1. Fixed Uiso
 At 1.2 times of:
  {H8A,H8B} of C8, {H4A,H4B} of C4, {H5A,H5B} of C5, {H10A,H10B} of C10, {H9A,
  H9B} of C9, {H3A,H3B} of C3, {H11A,H11B} of C11, {H2A,H2B} of C2, {H7A,H7B}
  of C7, {H6A,H6B} of C6
2. Others
 1-Sof(F1)=1-Sof(F1)=Sof(F4)=Sof(F5)
3.a Secondary CH2 refined with riding coordinates:
 C5(H5A,H5B), C8(H8A,H8B), C4(H4A,H4B), C6(H6A,H6B), C7(H7A,H7B), C2(H2A,H2B),
 C11(H11A,H11B), C3(H3A,H3B), C9(H9A,H9B), C10(H10A,H10B)
;

loop_
_space_group_symop_id
_space_group_symop_operation_xyz
1 'x, y, z'
2 '-x, -y, -z'

loop_
_atom_site_label
_atom_site_type_symbol
_atom_site_fract_x
_atom_site_fract_y
_atom_site_fract_z
_atom_site_U_iso_or_equiv
_atom_site_adp_type
_atom_site_occupancy
_atom_site_symmetry_multiplicity
_atom_site_calc_flag
_atom_site_refinement_flags
_atom_site_disorder_assembly
_atom_site_disorder_group
P1 P 0.0000 0.0000 0.0000 0.01934(14) Uani 1 2 d S . .
F2 F -0.04176(18) -0.15191(14) 0.09043(9) 0.0508(3) Uani 1 1 d . A .
F3 F -0.2319(5) 0.0745(8) 0.0219(4) 0.0529(13) Uani 0.662(17) 1 d P A 2
F1 F 0.0273(9) 0.0803(7) 0.0911(4) 0.0755(15) Uani 0.662(17) 1 d P A 2
Na1 Na 0.5000 0.5000 0.5000 0.01665(18) Uani 1 2 d S . .
O2 O 0.80282(14) 0.57866(11) 0.37547(8) 0.0178(2) Uani 1 1 d . . .
O3 O 0.31909(15) 0.77563(12) 0.47148(8) 0.0230(2) Uani 1 1 d . . .
O1 O 0.41382(15) 0.47737(13) 0.33769(7) 0.0212(2) Uani 1 1 d . . .
N1 N 0.69442(17) 0.46612(14) 0.20870(9) 0.0168(2) Uani 1 1 d . . .
N6 N 0.55548(18) 0.91225(14) 0.37384(9) 0.0185(3) Uani 1 1 d . . .
C5 C 0.8372(2) 0.36621(16) 0.27673(11) 0.0176(3) Uani 1 1 d . . .
H5A H 0.9354 0.2844 0.2369 0.021 Uiso 1 1 calc R . .
H5B H 0.7668 0.3058 0.3414 0.021 Uiso 1 1 calc R . .
C12 C 0.3744(2) 0.87949(16) 0.39693(11) 0.0175(3) Uani 1 1 d . . .
C1 C 0.4983(2) 0.51409(16) 0.24441(10) 0.0164(3) Uani 1 1 d . . .
C8 C 0.7118(2) 0.83379(18) 0.43839(11) 0.0210(3) Uani 1 1 d . . .
H8A H 0.6531 0.7768 0.5085 0.025 Uiso 1 1 calc R . .
H8B H 0.7668 0.9195 0.4529 0.025 Uiso 1 1 calc R . .
C4 C 0.7545(2) 0.52402(19) 0.09378(11) 0.0234(3) Uani 1 1 d . . .
H4A H 0.7826 0.4344 0.0519 0.028 Uiso 1 1 calc R . .
H4B H 0.8740 0.5689 0.0808 0.028 Uiso 1 1 calc R . .
C6 C 0.9454(2) 0.47007(17) 0.31142(12) 0.0200(3) Uani 1 1 d . . .
H6A H 1.0478 0.3987 0.3538 0.024 Uiso 1 1 calc R . .
H6B H 1.0126 0.5341 0.2473 0.024 Uiso 1 1 calc R . .
C7 C 0.8799(2) 0.71110(17) 0.38443(12) 0.0207(3) Uani 1 1 d . . .
H7A H 0.9345 0.7644 0.3120 0.025 Uiso 1 1 calc R . .
H7B H 0.9885 0.6695 0.4278 0.025 Uiso 1 1 calc R . .
C2 C 0.3988(2) 0.61647(19) 0.15056(11) 0.0238(3) Uani 1 1 d . . .
H2A H 0.3037 0.7173 0.1712 0.029 Uiso 1 1 calc R . .
H2B H 0.3269 0.5529 0.1246 0.029 Uiso 1 1 calc R . .
C11 C 0.2465(2) 0.99594(18) 0.31868(12) 0.0251(3) Uani 1 1 d . . .
H11A H 0.1397 1.0760 0.3559 0.030 Uiso 1 1 calc R . .
H11B H 0.1848 0.9347 0.2843 0.030 Uiso 1 1 calc R . .
C3 C 0.5723(2) 0.6589(2) 0.06439(12) 0.0275(3) Uani 1 1 d . . .
H3A H 0.5896 0.7686 0.0663 0.033 Uiso 1 1 calc R . .
H3B H 0.5497 0.6579 -0.0084 0.033 Uiso 1 1 calc R . .
C9 C 0.5748(3) 1.0487(2) 0.28459(13) 0.0331(4) Uani 1 1 d . . .
H9A H 0.6963 1.0178 0.2313 0.040 Uiso 1 1 calc R . .
H9B H 0.5812 1.1465 0.3110 0.040 Uiso 1 1 calc R . .
C10 C 0.3895(3) 1.0824(2) 0.23552(13) 0.0328(4) Uani 1 1 d . . .
H10A H 0.4212 1.0386 0.1675 0.039 Uiso 1 1 calc R . .
H10B H 0.3304 1.2020 0.2201 0.039 Uiso 1 1 calc R . .
F4 F 0.110(3) 0.0466(17) 0.0778(11) 0.097(5) Uani 0.338(17) 1 d P A 1
F5 F -0.194(3) 0.1279(15) 0.0388(9) 0.082(4) Uani 0.338(17) 1 d P A 1

loop_
_atom_site_aniso_label
_atom_site_aniso_U_11
_atom_site_aniso_U_22
_atom_site_aniso_U_33
_atom_site_aniso_U_23
_atom_site_aniso_U_13
_atom_site_aniso_U_12
P1 0.0184(3) 0.0203(3) 0.0163(2) 0.00080(18) -0.00423(19) -0.00186(19)
F2 0.0465(7) 0.0417(6) 0.0496(7) 0.0232(5) -0.0064(5) -0.0129(5)
F3 0.0180(12) 0.061(3) 0.0504(16) 0.0241(17) -0.0008(9) 0.0083(13)
F1 0.092(3) 0.109(3) 0.0504(17) -0.047(2) -0.001(2) -0.048(2)
Na1 0.0173(4) 0.0159(4) 0.0151(4) 0.0004(3) -0.0025(3) -0.0040(3)
O2 0.0145(5) 0.0188(5) 0.0208(5) -0.0069(4) 0.0008(4) -0.0054(4)
O3 0.0222(5) 0.0177(5) 0.0240(5) 0.0044(4) -0.0005(4) -0.0054(4)
O1 0.0163(5) 0.0318(5) 0.0151(5) -0.0020(4) -0.0011(4) -0.0080(4)
N1 0.0143(6) 0.0204(5) 0.0140(5) -0.0024(4) -0.0009(4) -0.0031(4)
N6 0.0210(6) 0.0155(5) 0.0175(6) -0.0019(4) -0.0001(4) -0.0054(4)
C5 0.0154(6) 0.0171(6) 0.0194(6) -0.0037(5) -0.0037(5) -0.0011(5)
C12 0.0212(7) 0.0128(6) 0.0174(6) -0.0045(5) -0.0010(5) -0.0027(5)
C1 0.0155(6) 0.0194(6) 0.0155(6) -0.0035(5) -0.0029(5) -0.0054(5)
C8 0.0222(7) 0.0228(7) 0.0216(7) -0.0079(5) -0.0032(6) -0.0083(6)
C4 0.0209(7) 0.0292(7) 0.0158(6) -0.0022(5) 0.0016(5) -0.0040(6)
C6 0.0121(6) 0.0231(7) 0.0245(7) -0.0091(5) -0.0009(5) -0.0012(5)
C7 0.0174(7) 0.0229(7) 0.0246(7) -0.0058(5) -0.0033(5) -0.0083(5)
C2 0.0186(7) 0.0312(8) 0.0173(7) -0.0001(6) -0.0040(5) -0.0013(6)
C11 0.0286(8) 0.0231(7) 0.0226(7) 0.0027(6) -0.0077(6) -0.0072(6)
C3 0.0262(8) 0.0307(8) 0.0189(7) 0.0041(6) -0.0021(6) -0.0038(6)
C9 0.0348(9) 0.0320(8) 0.0284(8) 0.0088(7) -0.0018(7) -0.0156(7)
C10 0.0360(9) 0.0289(8) 0.0266(8) 0.0089(6) -0.0041(7) -0.0083(7)
F4 0.160(11) 0.101(6) 0.075(6) 0.042(5) -0.099(7) -0.089(7)
F5 0.086(7) 0.045(4) 0.048(4) 0.021(3) 0.038(4) 0.032(4)

loop_
_atom_type_symbol
_atom_type_description
_atom_type_scat_dispersion_real
_atom_type_scat_dispersion_imag
_atom_type_scat_source
C C 0.0033 0.0016 'International Tables Vol C Tables 4.2.6.8 and 6.1.1.4'
H H 0.0000 0.0000 'International Tables Vol C Tables 4.2.6.8 and 6.1.1.4'
F F 0.0171 0.0103 'International Tables Vol C Tables 4.2.6.8 and 6.1.1.4'
N N 0.0061 0.0033 'International Tables Vol C Tables 4.2.6.8 and 6.1.1.4'
Na Na 0.0362 0.0249 'International Tables Vol C Tables 4.2.6.8 and 6.1.1.4'
O O 0.0106 0.0060 'International Tables Vol C Tables 4.2.6.8 and 6.1.1.4'
P P 0.1023 0.0942 'International Tables Vol C Tables 4.2.6.8 and 6.1.1.4'

loop_
_exptl_crystal_face_index_h
_exptl_crystal_face_index_k
_exptl_crystal_face_index_l
_exptl_crystal_face_perp_dist
_exptl_oxdiff_crystal_face_indexfrac_h
_exptl_oxdiff_crystal_face_indexfrac_k
_exptl_oxdiff_crystal_face_indexfrac_l
_exptl_oxdiff_crystal_face_x
_exptl_oxdiff_crystal_face_y
_exptl_oxdiff_crystal_face_z
10 1 3 0.2256 10.0000 1.0000 3.0000 -0.3861 -0.0780 0.9434
-10 -1 -3 0.2256 -10.0000 -1.0000 -3.0000 0.3861 0.0780 -0.9434
-1 -12 -6 0.1445 -1.0000 -12.0000 -6.0000 0.8783 0.1683 0.4827
1 12 6 0.1445 1.0000 12.0000 6.0000 -0.8783 -0.1683 -0.4827
-1 2 -17 0.0598 -1.0000 2.0000 -17.0000 -0.1814 0.9862 -0.1193
1 -2 17 0.0598 1.0000 -2.0000 17.0000 0.1814 -0.9862 0.1193

loop_
_geom_angle_atom_site_label_1
_geom_angle_atom_site_label_2
_geom_angle_atom_site_label_3
_geom_angle
_geom_angle_site_symmetry_1
_geom_angle_site_symmetry_3
F2 P1 F2 179.999(1) . 2
F3 P1 F2 93.72(18) . 2
F3 P1 F2 86.29(18) 2 2
F3 P1 F2 86.29(18) . .
F3 P1 F2 93.71(18) 2 .
F3 P1 F3 180.0 . 2
F1 P1 F2 92.3(2) 2 .
F1 P1 F2 87.7(2) . .
F1 P1 F2 87.7(2) 2 2
F1 P1 F2 92.3(2) . 2
F1 P1 F3 90.4(2) 2 2
F1 P1 F3 89.6(2) . 2
F1 P1 F3 90.4(2) . .
F1 P1 F3 89.6(2) 2 .
F1 P1 F1 180.0 2 .
F1 P1 F4 21.5(8) . .
F1 P1 F4 158.5(8) . 2
F1 P1 F4 158.5(8) 2 .
F1 P1 F4 21.5(8) 2 2
F1 P1 F5 111.9(7) . 2
F1 P1 F5 68.1(7) 2 2
F1 P1 F5 68.1(7) . .
F1 P1 F5 111.9(7) 2 .
F4 P1 F2 91.2(3) 2 .
F4 P1 F2 88.8(3) . .
F4 P1 F2 91.2(3) . 2
F4 P1 F2 88.8(3) 2 2
F4 P1 F3 68.2(7) . 2
F4 P1 F3 111.8(7) 2 2
F4 P1 F3 68.2(7) 2 .
F4 P1 F3 111.8(7) . .
F4 P1 F4 179.999(1) . 2
F4 P1 F5 89.2(5) . .
F4 P1 F5 90.8(5) 2 .
F4 P1 F5 90.8(5) . 2
F4 P1 F5 89.2(5) 2 2
F5 P1 F2 96.5(4) . .
F5 P1 F2 83.5(4) 2 .
F5 P1 F2 83.5(4) . 2
F5 P1 F2 96.5(4) 2 2
F5 P1 F3 155.0(7) . 2
F5 P1 F3 155.0(7) 2 .
F5 P1 F3 25.0(7) 2 2
F5 P1 F3 25.0(7) . .
F5 P1 F5 179.998(1) . 2
O2 Na1 O2 180.0 . 2_666
O3 Na1 O2 90.27(3) 2_666 2_666
O3 Na1 O2 89.73(3) . 2_666
O3 Na1 O2 89.73(3) 2_666 .
O3 Na1 O2 90.27(3) . .
O3 Na1 O3 180.00(5) 2_666 .
O3 Na1 O1 86.90(4) . .
O3 Na1 O1 93.10(4) 2_666 .
O3 Na1 O1 86.90(4) 2_666 2_666
O3 Na1 O1 93.10(4) . 2_666
O1 Na1 O2 96.58(3) 2_666 .
O1 Na1 O2 83.42(3) . .
O1 Na1 O2 83.42(3) 2_666 2_666
O1 Na1 O2 96.58(3) . 2_666
O1 Na1 O1 180.0 2_666 .
C6 O2 Na1 122.93(8) . .
C7 O2 Na1 123.39(8) . .
C7 O2 C6 111.35(10) . .
C12 O3 Na1 122.57(9) . .
C1 O1 Na1 128.10(9) . .
C5 N1 C4 122.07(11) . .
C1 N1 C5 123.79(11) . .
C1 N1 C4 114.13(11) . .
C12 N6 C8 123.83(12) . .
C12 N6 C9 113.70(12) . .
C8 N6 C9 122.11(12) . .
N1 C5 C6 111.51(11) . .
O3 C12 N6 125.81(13) . .
O3 C12 C11 125.49(13) . .
N6 C12 C11 108.66(12) . .
O1 C1 N1 125.40(12) . .
O1 C1 C2 126.16(12) . .
N1 C1 C2 108.42(11) . .
N6 C8 C7 113.04(11) . .
N1 C4 C3 103.06(11) . .
O2 C6 C5 108.34(11) . .
O2 C7 C8 108.29(11) . .
C1 C2 C3 103.94(12) . .
C12 C11 C10 104.75(13) . .
C2 C3 C4 104.45(11) . .
N6 C9 C10 104.42(13) . .
C9 C10 C11 105.84(12) . .

loop_
_geom_bond_atom_site_label_1
_geom_bond_atom_site_label_2
_geom_bond_distance
_geom_bond_site_symmetry_2
P1 F2 1.5910(10) .
P1 F2 1.5910(10) 2
P1 F3 1.576(4) 2
P1 F3 1.576(4) .
P1 F1 1.561(5) 2
P1 F1 1.561(5) .
P1 F4 1.571(8) 2
P1 F4 1.571(8) .
P1 F5 1.571(8) .
P1 F5 1.571(8) 2
Na1 O2 2.5364(10) 2_666
Na1 O2 2.5364(10) .
Na1 O3 2.3529(10) .
Na1 O3 2.3529(10) 2_666
Na1 O1 2.3694(10) .
Na1 O1 2.3694(10) 2_666
O2 C6 1.4276(15) .
O2 C7 1.4262(17) .
O3 C12 1.2320(16) .
O1 C1 1.2352(16) .
N1 C5 1.4505(17) .
N1 C1 1.3417(17) .
N1 C4 1.4627(17) .
N6 C12 1.3426(19) .
N6 C8 1.4546(18) .
N6 C9 1.4612(18) .
C5 C6 1.513(2) .
C12 C11 1.5138(19) .
C1 C2 1.5144(18) .
C8 C7 1.5137(19) .
C4 C3 1.532(2) .
C2 C3 1.531(2) .
C11 C10 1.519(2) .
C9 C10 1.510(2) .
